data_4123237
loop_
_publ_author_name
'Wan, Xian-Kai'
'Tang, Qing'
'Yuan, Shang-Fu'
'Jiang, De-En'
'Wang, Quan-Ming'

_publ_section_title
;
 Au19 nanocluster featuring a v-shaped alkynyl-gold motif.
;
_journal_issue 2
_journal_name_full 'Journal of the American Chemical Society'
_journal_page_first 652
_journal_page_last 655
_journal_paper_doi 10.1021/ja512133a
_journal_volume 137
_journal_year 2015
_chemical_formula_sum 'C147 H114 Au19 Cl6 F12 N3 O0 P6 Sb2'
_chemical_formula_weight 6534.80
_chemical_name_systematic
; 
 ? 
;
_space_group_IT_number 146
_symmetry_cell_setting hexagonal
_symmetry_space_group_name_Hall 'R 3'
_symmetry_space_group_name_H-M 'R 3 :H'
_atom_sites_solution_hydrogens geom
_atom_sites_solution_primary direct
_atom_sites_solution_secondary difmap
_audit_creation_method SHELXL-97
_cell_angle_alpha 90.00
_cell_angle_beta 90.00
_cell_angle_gamma 120.00
_cell_formula_units_Z 3
_cell_length_a 20.3230(3)
_cell_length_b 20.3230(3)
_cell_length_c 31.8618(9)
_cell_measurement_temperature 173(2)
_cell_volume 11396.6(4)
_computing_structure_refinement 'SHELXL-97 (Sheldrick, 1997)'
_computing_structure_solution 'SHELXS-97 (Sheldrick, 1990)'
_diffrn_ambient_temperature 173(2)
_diffrn_measured_fraction_theta_full 0.998
_diffrn_measured_fraction_theta_max 0.858
_diffrn_measurement_device_type 'Oxford Gemini S Ultra'
_diffrn_radiation_monochromator graphite
_diffrn_radiation_source 'Enhance (Mo) X-ray Source'
_diffrn_radiation_type MoK\a
_diffrn_radiation_wavelength 0.71073
_diffrn_reflns_av_R_equivalents 0.0337
_diffrn_reflns_av_sigmaI/netI 0.0471
_diffrn_reflns_limit_h_max 27
_diffrn_reflns_limit_h_min -22
_diffrn_reflns_limit_k_max 8
_diffrn_reflns_limit_k_min -27
_diffrn_reflns_limit_l_max 22
_diffrn_reflns_limit_l_min -43
_diffrn_reflns_number 13448
_diffrn_reflns_theta_full 25.00
_diffrn_reflns_theta_max 29.10
_diffrn_reflns_theta_min 3.13
_exptl_absorpt_coefficient_mu 18.840
_exptl_absorpt_correction_T_max 0.1166
_exptl_absorpt_correction_T_min 0.0768
_exptl_absorpt_correction_type multi-scan
_exptl_absorpt_process_details
;
CrysAlis RED, Oxford Diffraction Ltd.,
Version 1.171.32.4 (release 27-04-2006 CrysAlis171 .NET)
(compiled Apr 27 2007,17:53:11)
Empirical absorption correction using spherical harmonics,
 implemented in SCALE3 ABSPACK scaling algorithm.
;
_exptl_crystal_colour brown-red
_exptl_crystal_density_diffrn 2.856
_exptl_crystal_density_method 'not measured'
_exptl_crystal_description block-like
_exptl_crystal_F_000 8760
_exptl_crystal_size_max 0.28
_exptl_crystal_size_mid 0.24
_exptl_crystal_size_min 0.20
_refine_diff_density_max 2.325
_refine_diff_density_min -2.506
_refine_diff_density_rms 0.265
_refine_ls_abs_structure_details 'Flack H D (1983), Acta Cryst. A39, 876-881'
_refine_ls_abs_structure_Flack 0.294(15)
_refine_ls_extinction_method none
_refine_ls_goodness_of_fit_ref 1.064
_refine_ls_hydrogen_treatment constr
_refine_ls_matrix_type full
_refine_ls_number_parameters 455
_refine_ls_number_reflns 7555
_refine_ls_number_restraints 293
_refine_ls_restrained_S_all 1.052
_refine_ls_R_factor_all 0.0384
_refine_ls_R_factor_gt 0.0352
_refine_ls_shift/su_max 0.005
_refine_ls_shift/su_mean 0.000
_refine_ls_structure_factor_coef Fsqd
_refine_ls_weighting_details 'calc w=1/[\s^2^(Fo^2^)+(0.0476P)^2^+217.9639P] where P=(Fo^2^+2Fc^2^)/3'
_refine_ls_weighting_scheme calc
_refine_ls_wR_factor_gt 0.0896
_refine_ls_wR_factor_ref 0.0924
_reflns_number_gt 7205
_reflns_number_total 7555
_reflns_threshold_expression >2sigma(I)
_cod_data_source_file ja512133a_si_001.cif
_cod_data_source_block 1
_cod_depositor_comments
;
The following automatic conversions were performed:

'_symmetry_cell_setting' value 'Hexagonal' changed to 'hexagonal'
according to
/home/saulius/struct/COD-crude-data--automatic-downloads/rss-feeds/ACS/lib/dictionaries/cif_core.dic
dictionary named 'cif_core.dic' version 2.4.2 from 2011-04-26.

Automatic conversion script
Id: cif_fix_values 2935 2014-11-11 08:27:57Z andrius 

 Adding full bibliography for 4123237.cif.
;
_cod_original_sg_symbol_H-M R3
_cod_database_code 4123237

loop_
_symmetry_equiv_pos_as_xyz
'x, y, z'
'-y, x-y, z'
'-x+y, -x, z'
'x+2/3, y+1/3, z+1/3'
'-y+2/3, x-y+1/3, z+1/3'
'-x+y+2/3, -x+1/3, z+1/3'
'x+1/3, y+2/3, z+2/3'
'-y+1/3, x-y+2/3, z+2/3'
'-x+y+1/3, -x+2/3, z+2/3'

loop_
_atom_site_label
_atom_site_type_symbol
_atom_site_fract_x
_atom_site_fract_y
_atom_site_fract_z
_atom_site_U_iso_or_equiv
_atom_site_adp_type
_atom_site_occupancy
_atom_site_symmetry_multiplicity
_atom_site_calc_flag
_atom_site_refinement_flags
Au1 Au 1.0000 1.0000 0.50466(3) 0.01220(15) Uani 1 3 d S
Au2 Au 1.14191(3) 1.00792(3) 0.491760(17) 0.01705(12) Uani 1 1 d .
Au3 Au 0.85951(3) 0.99573(3) 0.519470(17) 0.01736(12) Uani 1 1 d .
Au4 Au 0.99290(3) 0.91586(3) 0.436350(16) 0.01750(12) Uani 1 1 d .
Au5 Au 1.08398(3) 1.00846(3) 0.573503(16) 0.01743(12) Uani 1 1 d .
Au6 Au 1.26598(3) 1.16367(3) 0.455558(19) 0.02259(13) Uani 1 1 d .
Au7 Au 1.26227(3) 1.11056(3) 0.557178(19) 0.02243(12) Uani 1 1 d .
C11 C 0.9515(8) 0.8011(9) 0.4076(5) 0.024(3) Uani 1 1 d U
C12 C 0.9913(9) 0.8452(9) 0.3774(5) 0.027(3) Uani 1 1 d U
C13 C 1.0265(6) 0.8717(6) 0.3380(3) 0.026(3) Uani 1 1 d GU
C14 C 1.0233(7) 0.8180(5) 0.3098(3) 0.036(3) Uani 1 1 d GU
H14 H 0.9985 0.7658 0.3175 0.043 Uiso 1 1 calc R
C15 C 1.0563(7) 0.8405(6) 0.2703(3) 0.042(3) Uani 1 1 d GU
H15 H 1.0541 0.8038 0.2511 0.050 Uiso 1 1 calc R
C16 C 1.0925(7) 0.9168(7) 0.2591(3) 0.043(4) Uani 1 1 d GU
H16 H 1.1151 0.9322 0.2321 0.051 Uiso 1 1 calc R
C17 C 1.0958(7) 0.9705(5) 0.2872(3) 0.042(4) Uani 1 1 d GU
H17 H 1.1205 1.0226 0.2796 0.051 Uiso 1 1 calc R
C18 C 1.0628(7) 0.9480(5) 0.3267(3) 0.036(3) Uani 1 1 d GU
H18 H 1.0650 0.9847 0.3460 0.043 Uiso 1 1 calc R
C21 C 1.3335(9) 1.1754(9) 0.5120(5) 0.026(3) Uani 1 1 d U
C22 C 1.3816(9) 1.2158(9) 0.4845(5) 0.027(3) Uani 1 1 d U
C23 C 1.4495(5) 1.2658(6) 0.4624(4) 0.035(3) Uani 1 1 d GU
C24 C 1.5150(7) 1.3147(7) 0.4845(3) 0.042(3) Uani 1 1 d GU
H24 H 1.5147 1.3140 0.5143 0.050 Uiso 1 1 calc R
C25 C 1.5808(5) 1.3646(7) 0.4630(4) 0.053(4) Uani 1 1 d GU
H25 H 1.6256 1.3981 0.4781 0.063 Uiso 1 1 calc R
C26 C 1.5812(6) 1.3656(7) 0.4194(4) 0.053(4) Uani 1 1 d GU
H26 H 1.6262 1.3997 0.4047 0.064 Uiso 1 1 calc R
C27 C 1.5158(7) 1.3167(8) 0.3973(3) 0.055(4) Uani 1 1 d GU
H27 H 1.5160 1.3174 0.3675 0.066 Uiso 1 1 calc R
C28 C 1.4499(6) 1.2668(7) 0.4188(4) 0.049(4) Uani 1 1 d GU
H28 H 1.4052 1.2333 0.4037 0.059 Uiso 1 1 calc R
C31 C 1.1954(9) 1.0447(9) 0.6016(5) 0.022(3) Uani 1 1 d U
C32 C 1.1505(10) 1.0003(10) 0.6285(6) 0.032(3) Uani 1 1 d U
C33 C 1.1162(4) 0.9556(5) 0.6669(2) 0.034(3) Uani 1 1 d GU
C34 C 1.1656(4) 0.9491(6) 0.6945(3) 0.043(4) Uani 1 1 d GU
H34 H 1.2171 0.9679 0.6868 0.051 Uiso 1 1 calc R
C35 C 1.1396(4) 0.9152(5) 0.7335(3) 0.047(4) Uani 1 1 d GU
H35 H 1.1734 0.9107 0.7524 0.056 Uiso 1 1 calc R
C36 C 1.0643(5) 0.8877(6) 0.7448(2) 0.051(4) Uani 1 1 d GU
H36 H 1.0465 0.8644 0.7714 0.061 Uiso 1 1 calc R
C37 C 1.0149(4) 0.8941(5) 0.7172(2) 0.047(4) Uani 1 1 d GU
H37 H 0.9634 0.8753 0.7249 0.057 Uiso 1 1 calc R
C38 C 1.0409(4) 0.9281(4) 0.6782(2) 0.032(3) Uani 1 1 d GU
H38 H 1.0071 0.9325 0.6593 0.038 Uiso 1 1 calc R
C111 C 0.6712(4) 0.9537(4) 0.5091(3) 0.034(3) Uani 1 1 d GU
C112 C 0.6298(4) 0.9759(5) 0.5343(3) 0.044(3) Uani 1 1 d GU
H112 H 0.6317 0.9728 0.5639 0.053 Uiso 1 1 calc R
C113 C 0.5855(5) 1.0026(6) 0.5160(3) 0.053(4) Uani 1 1 d GU
H113 H 0.5572 1.0178 0.5331 0.064 Uiso 1 1 calc R
C114 C 0.5826(4) 1.0072(5) 0.4725(3) 0.052(4) Uani 1 1 d GU
H114 H 0.5524 1.0254 0.4600 0.063 Uiso 1 1 calc R
C115 C 0.6240(5) 0.9850(5) 0.4474(3) 0.048(4) Uani 1 1 d GU
H115 H 0.6220 0.9881 0.4177 0.058 Uiso 1 1 calc R
C116 C 0.6683(5) 0.9583(5) 0.4657(3) 0.041(3) Uani 1 1 d GU
H116 H 0.6966 0.9431 0.4485 0.049 Uiso 1 1 calc R
C121 C 0.7021(9) 0.9042(10) 0.5852(6) 0.032(3) Uani 1 1 d U
C122 C 0.6375(12) 0.8371(11) 0.5986(6) 0.047(4) Uani 1 1 d U
H122 H 0.6135 0.7941 0.5806 0.057 Uiso 1 1 calc R
C123 C 0.6097(13) 0.8348(12) 0.6383(7) 0.056(4) Uani 1 1 d U
H123 H 0.5631 0.7919 0.6465 0.067 Uiso 1 1 calc R
C124 C 0.6473(12) 0.8922(12) 0.6658(6) 0.051(4) Uani 1 1 d U
H124 H 0.6288 0.8889 0.6935 0.061 Uiso 1 1 calc R
C125 C 0.7145(11) 0.9569(13) 0.6525(6) 0.048(4) Uani 1 1 d U
H125 H 0.7412 0.9979 0.6715 0.058 Uiso 1 1 calc R
C126 C 0.7411(10) 0.9619(11) 0.6144(6) 0.039(3) Uani 1 1 d U
H126 H 0.7876 1.0055 0.6066 0.047 Uiso 1 1 calc R
C211 C 0.7126(4) 0.7953(3) 0.4250(2) 0.028(3) Uani 1 1 d GU
C212 C 0.6497(5) 0.7998(5) 0.4120(3) 0.036(3) Uani 1 1 d GU
H212 H 0.6183 0.8053 0.4322 0.043 Uiso 1 1 calc R
C213 C 0.6327(5) 0.7963(5) 0.3695(3) 0.047(4) Uani 1 1 d GU
H213 H 0.5897 0.7994 0.3607 0.057 Uiso 1 1 calc R
C214 C 0.6786(6) 0.7882(5) 0.3401(2) 0.051(4) Uani 1 1 d GU
H214 H 0.6670 0.7857 0.3110 0.061 Uiso 1 1 calc R
C215 C 0.7415(5) 0.7836(5) 0.3531(2) 0.049(4) Uani 1 1 d GU
H215 H 0.7728 0.7781 0.3329 0.058 Uiso 1 1 calc R
C216 C 0.7585(4) 0.7872(5) 0.3956(2) 0.036(3) Uani 1 1 d GU
H216 H 0.8015 0.7841 0.4045 0.043 Uiso 1 1 calc R
C221 C 0.6859(3) 0.6971(3) 0.4967(2) 0.031(3) Uani 1 1 d GU
C222 C 0.6705(5) 0.6785(5) 0.5389(2) 0.040(3) Uani 1 1 d GU
H222 H 0.6820 0.7172 0.5590 0.048 Uiso 1 1 calc R
C223 C 0.6384(5) 0.6032(5) 0.5516(2) 0.054(4) Uani 1 1 d GU
H223 H 0.6278 0.5905 0.5805 0.065 Uiso 1 1 calc R
C224 C 0.6216(5) 0.5466(4) 0.5221(3) 0.050(4) Uani 1 1 d GU
H224 H 0.5996 0.4951 0.5308 0.060 Uiso 1 1 calc R
C225 C 0.6370(6) 0.5652(3) 0.4799(3) 0.048(4) Uani 1 1 d GU
H225 H 0.6256 0.5265 0.4598 0.057 Uiso 1 1 calc R
C226 C 0.6692(4) 0.6405(3) 0.4672(2) 0.038(3) Uani 1 1 d GU
H226 H 0.6797 0.6532 0.4383 0.045 Uiso 1 1 calc R
N1 N 0.6907(8) 0.8320(8) 0.5076(5) 0.033(3) Uani 1 1 d .
H1A H 0.6412 0.8028 0.5100 0.040 Uiso 1 1 calc R
P1 P 0.7303(2) 0.9189(2) 0.53059(12) 0.0203(7) Uani 1 1 d .
P2 P 0.7365(2) 0.7964(2) 0.48089(13) 0.0217(8) Uani 1 1 d .
Sb1 Sb 0.3333 0.6667 0.6122(2) 0.1369(19) Uiso 1 3 d SD
F12 F 0.4104(13) 0.679(2) 0.6474(8) 0.211(14) Uiso 1 1 d D
F11 F 0.2394(13) 0.647(3) 0.5941(12) 0.29(2) Uiso 1 1 d D
Cl1 Cl 0.8367(10) 0.6533(11) 0.3051(6) 0.192(6) Uiso 1 1 d D
Cl2 Cl 0.6887(15) 0.5835(15) 0.3407(7) 0.269(10) Uiso 1 1 d D
C1S C 0.7497(14) 0.580(2) 0.3070(12) 0.113(12) Uiso 1 1 d D
H1SB H 0.7533 0.5345 0.3136 0.136 Uiso 1 1 calc R
H1SA H 0.7276 0.5728 0.2785 0.136 Uiso 1 1 calc R

loop_
_atom_site_aniso_label
_atom_site_aniso_U_11
_atom_site_aniso_U_22
_atom_site_aniso_U_33
_atom_site_aniso_U_23
_atom_site_aniso_U_13
_atom_site_aniso_U_12
Au1 0.0122(2) 0.0122(2) 0.0121(3) 0.000 0.000 0.00612(10)
Au2 0.0173(3) 0.0186(3) 0.0178(3) 0.0006(2) 0.0006(2) 0.0108(2)
Au3 0.0136(2) 0.0182(3) 0.0197(3) -0.0001(2) 0.0010(2) 0.0075(2)
Au4 0.0206(3) 0.0160(3) 0.0160(3) -0.0014(2) 0.0022(2) 0.0092(2)
Au5 0.0171(3) 0.0212(3) 0.0147(3) 0.0010(2) -0.0023(2) 0.0101(2)
Au6 0.0171(3) 0.0237(3) 0.0240(3) 0.0003(2) -0.0010(2) 0.0080(2)
Au7 0.0180(3) 0.0265(3) 0.0216(3) -0.0013(2) -0.0041(2) 0.0103(2)
C11 0.020(6) 0.032(7) 0.017(6) -0.003(5) -0.007(5) 0.010(5)
C12 0.027(6) 0.030(6) 0.022(6) -0.005(5) -0.002(5) 0.014(5)
C13 0.030(5) 0.033(5) 0.018(5) -0.003(5) 0.002(5) 0.017(4)
C14 0.039(6) 0.042(6) 0.023(6) -0.005(5) 0.003(5) 0.016(5)
C15 0.040(7) 0.051(7) 0.030(6) -0.010(6) 0.009(6) 0.020(6)
C16 0.042(7) 0.053(7) 0.026(6) 0.001(6) 0.004(6) 0.019(6)
C17 0.045(7) 0.047(7) 0.029(6) 0.008(6) 0.001(6) 0.018(6)
C18 0.041(6) 0.039(6) 0.025(6) -0.003(5) -0.002(5) 0.018(5)
C21 0.023(6) 0.032(7) 0.031(7) -0.013(6) -0.012(5) 0.019(5)
C22 0.028(6) 0.027(6) 0.036(6) 0.001(5) -0.003(5) 0.020(5)
C23 0.028(5) 0.030(5) 0.050(6) 0.003(5) 0.006(5) 0.017(5)
C24 0.031(6) 0.032(6) 0.062(8) 0.005(6) 0.006(6) 0.016(5)
C25 0.033(6) 0.041(7) 0.080(9) 0.003(7) 0.009(7) 0.016(6)
C26 0.035(7) 0.043(7) 0.077(9) 0.017(7) 0.011(7) 0.016(6)
C27 0.039(7) 0.052(7) 0.068(9) 0.017(7) 0.012(7) 0.019(6)
C28 0.036(6) 0.044(7) 0.060(8) 0.015(7) 0.010(6) 0.015(6)
C31 0.025(6) 0.028(6) 0.022(6) 0.001(5) -0.002(5) 0.019(5)
C32 0.032(6) 0.032(6) 0.029(6) 0.004(5) -0.005(5) 0.014(5)
C33 0.032(5) 0.032(5) 0.032(6) 0.009(5) -0.003(5) 0.012(5)
C34 0.040(7) 0.038(7) 0.038(7) 0.012(6) -0.009(6) 0.010(6)
C35 0.044(7) 0.046(7) 0.039(7) 0.015(6) -0.017(6) 0.013(6)
C36 0.050(7) 0.043(7) 0.036(7) 0.013(6) -0.006(6) 0.006(6)
C37 0.043(7) 0.040(7) 0.038(7) 0.012(6) 0.005(6) 0.005(6)
C38 0.031(6) 0.031(6) 0.034(6) 0.008(5) -0.001(5) 0.018(5)
C111 0.021(6) 0.034(6) 0.050(7) -0.009(6) -0.010(6) 0.016(5)
C112 0.032(6) 0.045(7) 0.065(8) -0.008(6) -0.003(6) 0.027(6)
C113 0.045(7) 0.049(7) 0.072(8) -0.004(7) -0.002(7) 0.027(6)
C114 0.044(7) 0.044(7) 0.077(9) 0.003(7) -0.014(7) 0.028(6)
C115 0.040(7) 0.037(6) 0.069(8) 0.001(7) -0.015(7) 0.020(6)
C116 0.034(6) 0.029(6) 0.060(8) -0.004(6) -0.011(6) 0.015(5)
C121 0.030(6) 0.034(6) 0.038(7) -0.002(6) 0.009(5) 0.019(5)
C122 0.046(7) 0.039(7) 0.042(7) -0.001(6) 0.011(6) 0.010(6)
C123 0.053(7) 0.046(7) 0.043(7) 0.003(6) 0.012(7) 0.006(6)
C124 0.043(7) 0.051(8) 0.034(7) 0.000(6) 0.007(6) 0.006(6)
C125 0.039(7) 0.053(7) 0.034(7) -0.008(6) 0.003(6) 0.010(6)
C126 0.031(6) 0.044(7) 0.037(7) -0.006(6) 0.005(6) 0.014(6)
C211 0.026(6) 0.029(6) 0.032(6) -0.002(5) -0.012(5) 0.016(5)
C212 0.031(6) 0.036(6) 0.041(7) -0.002(6) -0.012(6) 0.017(5)
C213 0.033(6) 0.047(7) 0.054(8) 0.005(6) -0.021(6) 0.013(6)
C214 0.039(7) 0.047(7) 0.047(7) 0.004(7) -0.018(6) 0.007(6)
C215 0.037(7) 0.050(7) 0.040(7) -0.005(6) -0.004(6) 0.007(6)
C216 0.028(6) 0.043(7) 0.031(6) -0.006(6) 0.002(5) 0.014(5)
C221 0.014(5) 0.023(5) 0.053(8) 0.003(6) -0.001(5) 0.006(4)
C222 0.017(5) 0.030(6) 0.066(8) 0.008(6) 0.003(6) 0.007(5)
C223 0.028(6) 0.038(7) 0.078(9) 0.019(7) 0.003(7) 0.003(6)
C224 0.030(6) 0.027(6) 0.081(9) 0.014(6) 0.001(7) 0.006(5)
C225 0.031(6) 0.025(6) 0.073(8) 0.003(6) -0.003(7) 0.003(5)
C226 0.022(6) 0.021(6) 0.060(8) 0.001(6) -0.007(6) 0.003(5)
N1 0.029(7) 0.031(7) 0.034(8) -0.009(6) -0.007(6) 0.012(6)
P1 0.0163(17) 0.0243(18) 0.0216(19) 0.0010(15) 0.0011(14) 0.0110(15)
P2 0.0185(17) 0.0180(17) 0.026(2) -0.0049(15) -0.0039(15) 0.0074(15)

loop_
_atom_type_symbol
_atom_type_description
_atom_type_scat_dispersion_real
_atom_type_scat_dispersion_imag
_atom_type_scat_source
C C 0.0033 0.0016 'International Tables Vol C Tables 4.2.6.8 and 6.1.1.4'
H H 0.0000 0.0000 'International Tables Vol C Tables 4.2.6.8 and 6.1.1.4'
N N 0.0061 0.0033 'International Tables Vol C Tables 4.2.6.8 and 6.1.1.4'
O O 0.0106 0.0060 'International Tables Vol C Tables 4.2.6.8 and 6.1.1.4'
F F 0.0171 0.0103 'International Tables Vol C Tables 4.2.6.8 and 6.1.1.4'
P P 0.1023 0.0942 'International Tables Vol C Tables 4.2.6.8 and 6.1.1.4'
Cl Cl 0.1484 0.1585 'International Tables Vol C Tables 4.2.6.8 and 6.1.1.4'
Sb Sb -0.5866 1.5461 'International Tables Vol C Tables 4.2.6.8 and 6.1.1.4'
Au Au -2.0133 8.8022 'International Tables Vol C Tables 4.2.6.8 and 6.1.1.4'

loop_
_geom_angle_atom_site_label_1
_geom_angle_atom_site_label_2
_geom_angle_atom_site_label_3
_geom_angle
_geom_angle_site_symmetry_1
_geom_angle_site_symmetry_3
Au4 Au1 Au4 62.89(3) 2_765 3_675
Au4 Au1 Au4 62.89(3) 2_765 .
Au4 Au1 Au4 62.89(3) 3_675 .
Au4 Au1 Au5 114.340(15) 2_765 .
Au4 Au1 Au5 174.228(17) 3_675 .
Au4 Au1 Au5 121.060(15) . .
Au4 Au1 Au5 121.060(16) 2_765 2_765
Au4 Au1 Au5 114.340(15) 3_675 2_765
Au4 Au1 Au5 174.228(17) . 2_765
Au5 Au1 Au5 62.13(3) . 2_765
Au4 Au1 Au5 174.228(17) 2_765 3_675
Au4 Au1 Au5 121.060(16) 3_675 3_675
Au4 Au1 Au5 114.340(15) . 3_675
Au5 Au1 Au5 62.13(3) . 3_675
Au5 Au1 Au5 62.13(3) 2_765 3_675
Au4 Au1 Au2 118.41(4) 2_765 3_675
Au4 Au1 Au2 69.73(2) 3_675 3_675
Au4 Au1 Au2 61.57(2) . 3_675
Au5 Au1 Au2 115.61(3) . 3_675
Au5 Au1 Au2 112.92(3) 2_765 3_675
Au5 Au1 Au2 61.785(18) 3_675 3_675
Au4 Au1 Au2 61.57(2) 2_765 .
Au4 Au1 Au2 118.41(4) 3_675 .
Au4 Au1 Au2 69.73(2) . .
Au5 Au1 Au2 61.785(18) . .
Au5 Au1 Au2 115.61(3) 2_765 .
Au5 Au1 Au2 112.92(3) 3_675 .
Au2 Au1 Au2 117.939(11) 3_675 .
Au4 Au1 Au2 69.73(2) 2_765 2_765
Au4 Au1 Au2 61.57(2) 3_675 2_765
Au4 Au1 Au2 118.41(4) . 2_765
Au5 Au1 Au2 112.92(3) . 2_765
Au5 Au1 Au2 61.785(18) 2_765 2_765
Au5 Au1 Au2 115.61(3) 3_675 2_765
Au2 Au1 Au2 117.939(11) 3_675 2_765
Au2 Au1 Au2 117.939(11) . 2_765
Au4 Au1 Au3 62.687(18) 2_765 3_675
Au4 Au1 Au3 112.01(3) 3_675 3_675
Au4 Au1 Au3 118.71(3) . 3_675
Au5 Au1 Au3 62.67(2) . 3_675
Au5 Au1 Au3 66.85(2) 2_765 3_675
Au5 Au1 Au3 116.97(4) 3_675 3_675
Au2 Au1 Au3 178.23(3) 3_675 3_675
Au2 Au1 Au3 61.103(16) . 3_675
Au2 Au1 Au3 63.616(16) 2_765 3_675
Au4 Au1 Au3 112.01(3) 2_765 2_765
Au4 Au1 Au3 118.71(3) 3_675 2_765
Au4 Au1 Au3 62.687(18) . 2_765
Au5 Au1 Au3 66.85(2) . 2_765
Au5 Au1 Au3 116.97(4) 2_765 2_765
Au5 Au1 Au3 62.67(2) 3_675 2_765
Au2 Au1 Au3 61.103(16) 3_675 2_765
Au2 Au1 Au3 63.616(16) . 2_765
Au2 Au1 Au3 178.23(3) 2_765 2_765
Au3 Au1 Au3 117.317(13) 3_675 2_765
Au4 Au1 Au3 118.71(3) 2_765 .
Au4 Au1 Au3 62.686(18) 3_675 .
Au4 Au1 Au3 112.01(3) . .
Au5 Au1 Au3 116.97(4) . .
Au5 Au1 Au3 62.67(2) 2_765 .
Au5 Au1 Au3 66.85(2) 3_675 .
Au2 Au1 Au3 63.616(16) 3_675 .
Au2 Au1 Au3 178.23(3) . .
Au2 Au1 Au3 61.103(16) 2_765 .
Au3 Au1 Au3 117.317(13) 3_675 .
Au3 Au1 Au3 117.317(13) 2_765 .
P2 Au2 Au1 145.98(10) 2_765 .
P2 Au2 Au4 133.05(11) 2_765 2_765
Au1 Au2 Au4 57.31(2) . 2_765
P2 Au2 Au5 119.13(10) 2_765 .
Au1 Au2 Au5 57.29(2) . .
Au4 Au2 Au5 106.89(2) 2_765 .
P2 Au2 Au3 152.80(10) 2_765 3_675
Au1 Au2 Au3 59.709(17) . 3_675
Au4 Au2 Au3 60.764(19) 2_765 3_675
Au5 Au2 Au3 60.676(18) . 3_675
P2 Au2 Au3 88.90(10) 2_765 2_765
Au1 Au2 Au3 58.440(16) . 2_765
Au4 Au2 Au3 104.54(2) 2_765 2_765
Au5 Au2 Au3 63.317(18) . 2_765
Au3 Au2 Au3 111.59(3) 3_675 2_765
P2 Au2 Au7 91.22(10) 2_765 .
Au1 Au2 Au7 112.28(3) . .
Au4 Au2 Au7 117.82(2) 2_765 .
Au5 Au2 Au7 64.677(19) . .
Au3 Au2 Au7 63.430(17) 3_675 .
Au3 Au2 Au7 119.81(2) 2_765 .
P2 Au2 Au6 98.38(10) 2_765 .
Au1 Au2 Au6 113.22(2) . .
Au4 Au2 Au6 66.035(18) 2_765 .
Au5 Au2 Au6 117.28(2) . .
Au3 Au2 Au6 63.641(18) 3_675 .
Au3 Au2 Au6 170.52(2) 2_765 .
Au7 Au2 Au6 66.393(19) . .
P2 Au2 Au4 101.97(10) 2_765 .
Au1 Au2 Au4 53.50(2) . .
Au4 Au2 Au4 55.97(2) 2_765 .
Au5 Au2 Au4 103.59(2) . .
Au3 Au2 Au4 104.33(2) 3_675 .
Au3 Au2 Au4 55.957(17) 2_765 .
Au7 Au2 Au4 165.76(2) . .
Au6 Au2 Au4 116.13(2) . .
P1 Au3 Au1 145.74(10) . .
P1 Au3 Au2 153.34(10) . 2_765
Au1 Au3 Au2 59.188(17) . 2_765
P1 Au3 Au4 120.14(10) . 3_675
Au1 Au3 Au4 56.54(2) . 3_675
Au2 Au3 Au4 58.890(18) 2_765 3_675
P1 Au3 Au5 134.86(10) . 2_765
Au1 Au3 Au5 56.63(2) . 2_765
Au2 Au3 Au5 59.127(19) 2_765 2_765
Au4 Au3 Au5 104.27(2) 3_675 2_765
P1 Au3 Au2 88.85(10) . 3_675
Au1 Au3 Au2 57.944(16) . 3_675
Au2 Au3 Au2 111.24(3) 2_765 3_675
Au4 Au3 Au2 65.211(18) 3_675 3_675
Au5 Au3 Au2 103.65(2) 2_765 3_675
P1 Au3 Au5 101.53(10) . 3_675
Au1 Au3 Au5 54.70(2) . 3_675
Au2 Au3 Au5 104.23(2) 2_765 3_675
Au4 Au3 Au5 105.17(2) 3_675 3_675
Au5 Au3 Au5 56.14(2) 2_765 3_675
Au2 Au3 Au5 56.151(18) 3_675 3_675
P1 Au3 Au7 101.74(10) . 2_765
Au1 Au3 Au7 110.22(2) . 2_765
Au2 Au3 Au7 61.421(18) 2_765 2_765
Au4 Au3 Au7 114.39(2) 3_675 2_765
Au5 Au3 Au7 63.439(18) 2_765 2_765
Au2 Au3 Au7 166.93(3) 3_675 2_765
Au5 Au3 Au7 113.47(2) 3_675 2_765
P1 Au3 Au6 93.05(10) . 2_765
Au1 Au3 Au6 111.15(3) . 2_765
Au2 Au3 Au6 61.658(17) 2_765 2_765
Au4 Au3 Au6 64.675(19) 3_675 2_765
Au5 Au3 Au6 114.20(2) 2_765 2_765
Au2 Au3 Au6 122.57(2) 3_675 2_765
Au5 Au3 Au6 165.23(2) 3_675 2_765
Au7 Au3 Au6 65.053(18) 2_765 2_765
C11 Au4 C12 32.4(6) . .
C11 Au4 Au1 148.5(4) . .
C12 Au4 Au1 178.0(4) . .
C11 Au4 Au4 152.6(4) . 2_765
C12 Au4 Au4 120.3(4) . 2_765
Au1 Au4 Au4 58.554(14) . 2_765
C11 Au4 Au4 128.9(4) . 3_675
C12 Au4 Au4 122.6(4) . 3_675
Au1 Au4 Au4 58.554(14) . 3_675
Au4 Au4 Au4 60.0 2_765 3_675
C11 Au4 Au2 91.9(4) . 3_675
C12 Au4 Au2 120.6(4) . 3_675
Au1 Au4 Au2 61.122(16) . 3_675
Au4 Au4 Au2 114.146(19) 2_765 3_675
Au4 Au4 Au2 67.94(2) 3_675 3_675
C11 Au4 Au3 92.8(4) . 2_765
C12 Au4 Au3 119.0(4) . 2_765
Au1 Au4 Au3 60.77(2) . 2_765
Au4 Au4 Au3 107.150(18) 2_765 2_765
Au4 Au4 Au3 113.225(15) 3_675 2_765
Au2 Au4 Au3 60.346(19) 3_675 2_765
C11 Au4 Au2 126.2(4) . .
C12 Au4 Au2 121.3(4) . .
Au1 Au4 Au2 56.767(14) . .
Au4 Au4 Au2 56.09(2) 2_765 .
Au4 Au4 Au2 104.807(18) 3_675 .
Au2 Au4 Au2 107.32(3) 3_675 .
Au3 Au4 Au2 58.832(18) 2_765 .
C11 Au4 Au6 36.4(4) . 3_675
C12 Au4 Au6 68.8(4) . 3_675
Au1 Au4 Au6 112.11(2) . 3_675
Au4 Au4 Au6 168.825(16) 2_765 3_675
Au4 Au4 Au6 122.15(3) 3_675 3_675
Au2 Au4 Au6 60.957(18) 3_675 3_675
Au3 Au4 Au6 61.692(18) 2_765 3_675
Au2 Au4 Au6 114.42(2) . 3_675
C31 Au5 C32 32.5(6) . .
C31 Au5 Au1 149.0(4) . .
C32 Au5 Au1 172.7(5) . .
C31 Au5 Au5 151.0(4) . 3_675
C32 Au5 Au5 118.7(5) . 3_675
Au1 Au5 Au5 58.933(14) . 3_675
C31 Au5 Au5 131.6(4) . 2_765
C32 Au5 Au5 126.9(5) . 2_765
Au1 Au5 Au5 58.933(14) . 2_765
Au5 Au5 Au5 60.000(1) 3_675 2_765
C31 Au5 Au2 90.8(4) . .
C32 Au5 Au2 116.2(5) . .
Au1 Au5 Au2 60.92(2) . .
Au5 Au5 Au2 109.620(18) 3_675 .
Au5 Au5 Au2 112.139(16) 2_765 .
C31 Au5 Au3 95.3(4) . 3_675
C32 Au5 Au3 124.7(4) . 3_675
Au1 Au5 Au3 60.698(16) . 3_675
Au5 Au5 Au3 112.511(19) 3_675 3_675
Au5 Au5 Au3 65.01(2) 2_765 3_675
Au2 Au5 Au3 60.197(19) . 3_675
C31 Au5 Au3 120.8(4) . 2_765
C32 Au5 Au3 114.2(5) . 2_765
Au1 Au5 Au3 58.451(15) . 2_765
Au5 Au5 Au3 58.85(2) 3_675 2_765
Au5 Au5 Au3 107.593(19) 2_765 2_765
Au2 Au5 Au3 60.532(19) . 2_765
Au3 Au5 Au3 109.00(3) 3_675 2_765
C31 Au5 Au7 37.0(4) . .
C32 Au5 Au7 69.4(5) . .
Au1 Au5 Au7 112.37(2) . .
Au5 Au5 Au7 170.610(15) 3_675 .
Au5 Au5 Au7 120.00(3) 2_765 .
Au2 Au5 Au7 61.215(18) . .
Au3 Au5 Au7 62.042(18) 3_675 .
Au3 Au5 Au7 114.47(2) 2_765 .
C11 Au6 C21 175.9(6) 2_765 .
C11 Au6 C22 150.9(6) 2_765 .
C21 Au6 C22 33.1(6) . .
C11 Au6 Au2 89.7(5) 2_765 .
C21 Au6 Au2 87.2(5) . .
C22 Au6 Au2 117.0(4) . .
C11 Au6 Au3 90.6(4) 2_765 3_675
C21 Au6 Au3 85.3(4) . 3_675
C22 Au6 Au3 113.8(4) . 3_675
Au2 Au6 Au3 54.702(16) . 3_675
C11 Au6 Au4 42.4(5) 2_765 2_765
C21 Au6 Au4 133.5(5) . 2_765
C22 Au6 Au4 166.4(4) . 2_765
Au2 Au6 Au4 53.008(16) . 2_765
Au3 Au6 Au4 53.633(16) 3_675 2_765
C31 Au7 C21 177.3(6) . .
C31 Au7 Au2 88.9(5) . .
C21 Au7 Au2 91.6(4) . .
C31 Au7 Au3 93.1(4) . 3_675
C21 Au7 Au3 89.4(4) . 3_675
Au2 Au7 Au3 55.149(16) . 3_675
C31 Au7 Au5 42.4(4) . .
C21 Au7 Au5 139.3(4) . .
Au2 Au7 Au5 54.108(17) . .
Au3 Au7 Au5 54.519(16) 3_675 .
C12 C11 Au6 175.6(13) . 3_675
C12 C11 Au4 78.6(11) . .
Au6 C11 Au4 101.1(6) 3_675 .
C11 C12 C13 162.1(16) . .
C11 C12 Au4 69.0(10) . .
C13 C12 Au4 128.8(11) . .
C14 C13 C18 120.0 . .
C14 C13 C12 117.4(9) . .
C18 C13 C12 122.6(9) . .
C13 C14 C15 120.0 . .
C16 C15 C14 120.0 . .
C15 C16 C17 120.0 . .
C18 C17 C16 120.0 . .
C17 C18 C13 120.0 . .
C22 C21 Au7 176.7(13) . .
C22 C21 Au6 74.9(10) . .
Au7 C21 Au6 108.1(7) . .
C21 C22 C23 164.7(16) . .
C21 C22 Au6 72.0(10) . .
C23 C22 Au6 123.3(11) . .
C24 C23 C28 120.0 . .
C24 C23 C22 120.0(10) . .
C28 C23 C22 120.0(10) . .
C25 C24 C23 120.0 . .
C24 C25 C26 120.0 . .
C27 C26 C25 120.0 . .
C28 C27 C26 120.0 . .
C27 C28 C23 120.0 . .
C32 C31 Au7 177.1(15) . .
C32 C31 Au5 77.2(11) . .
Au7 C31 Au5 100.6(6) . .
C31 C32 C33 164.7(16) . .
C31 C32 Au5 70.3(10) . .
C33 C32 Au5 124.8(10) . .
C34 C33 C38 120.0 . .
C34 C33 C32 116.3(7) . .
C38 C33 C32 123.3(7) . .
C35 C34 C33 120.0 . .
C34 C35 C36 120.0 . .
C37 C36 C35 120.0 . .
C38 C37 C36 120.0 . .
C37 C38 C33 120.0 . .
C112 C111 C116 120.0 . .
C112 C111 P1 122.6(3) . .
C116 C111 P1 117.5(3) . .
C111 C112 C113 120.0 . .
C114 C113 C112 120.0 . .
C113 C114 C115 120.0 . .
C114 C115 C116 120.0 . .
C115 C116 C111 120.0 . .
C126 C121 C122 118.5(17) . .
C126 C121 P1 120.2(14) . .
C122 C121 P1 121.2(14) . .
C123 C122 C121 118.7(19) . .
C124 C123 C122 122(2) . .
C123 C124 C125 118.5(19) . .
C126 C125 C124 121.4(19) . .
C125 C126 C121 121.0(19) . .
C212 C211 C216 120.0 . .
C212 C211 P2 122.2(3) . .
C216 C211 P2 117.8(3) . .
C213 C212 C211 120.0 . .
C212 C213 C214 120.0 . .
C215 C214 C213 120.0 . .
C214 C215 C216 120.0 . .
C215 C216 C211 120.0 . .
C222 C221 C226 120.0 . .
C222 C221 P2 119.7(3) . .
C226 C221 P2 120.0(3) . .
C221 C222 C223 120.0 . .
C222 C223 C224 120.0 . .
C225 C224 C223 120.0 . .
C226 C225 C224 120.0 . .
C225 C226 C221 120.0 . .
P2 N1 P1 126.4(9) . .
N1 P1 C111 100.5(6) . .
N1 P1 C121 107.2(8) . .
C111 P1 C121 102.1(6) . .
N1 P1 Au3 115.1(5) . .
C111 P1 Au3 115.5(3) . .
C121 P1 Au3 114.7(6) . .
N1 P2 C221 102.2(6) . .
N1 P2 C211 107.3(6) . .
C221 P2 C211 104.8(3) . .
N1 P2 Au2 114.8(5) . 3_675
C221 P2 Au2 114.8(3) . 3_675
C211 P2 Au2 112.0(3) . 3_675
F12 Sb1 F12 86.6(15) 2_665 3_565
F12 Sb1 F12 86.6(15) 2_665 .
F12 Sb1 F12 86.6(15) 3_565 .
F12 Sb1 F11 81.1(19) 2_665 .
F12 Sb1 F11 77.7(18) 3_565 .
F12 Sb1 F11 160.6(17) . .
F12 Sb1 F11 77.7(18) 2_665 3_565
F12 Sb1 F11 160.6(17) 3_565 3_565
F12 Sb1 F11 81.1(19) . 3_565
F11 Sb1 F11 110.6(13) . 3_565
F12 Sb1 F11 160.6(17) 2_665 2_665
F12 Sb1 F11 81.1(19) 3_565 2_665
F12 Sb1 F11 77.7(18) . 2_665
F11 Sb1 F11 110.6(13) . 2_665
F11 Sb1 F11 110.6(13) 3_565 2_665
Cl1 C1S Cl2 118(3) . .

loop_
_geom_bond_atom_site_label_1
_geom_bond_atom_site_label_2
_geom_bond_distance
_geom_bond_site_symmetry_2
Au1 Au4 2.7266(9) 2_765
Au1 Au4 2.7266(9) 3_675
Au1 Au4 2.7266(9) .
Au1 Au5 2.7315(10) .
Au1 Au5 2.7315(10) 2_765
Au1 Au5 2.7315(10) 3_675
Au1 Au2 2.8370(5) 3_675
Au1 Au2 2.8370(5) .
Au1 Au2 2.8370(5) 2_765
Au1 Au3 2.8522(5) 3_675
Au1 Au3 2.8522(5) 2_765
Au1 Au3 2.8522(5) .
Au2 P2 2.307(4) 2_765
Au2 Au4 2.8491(7) 2_765
Au2 Au5 2.8605(8) .
Au2 Au3 2.8919(7) 3_675
Au2 Au3 2.9986(8) 2_765
Au2 Au7 3.0946(8) .
Au2 Au6 3.1186(8) .
Au2 Au4 3.1816(8) .
Au3 P1 2.314(4) .
Au3 Au2 2.8919(7) 2_765
Au3 Au4 2.9039(8) 3_675
Au3 Au5 2.9057(8) 2_765
Au3 Au2 2.9986(8) 3_675
Au3 Au5 3.0774(8) 3_675
Au3 Au7 3.1518(8) 2_765
Au3 Au6 3.1749(8) 2_765
Au4 C11 2.242(16) .
Au4 C12 2.354(16) .
Au4 Au4 2.8449(9) 2_765
Au4 Au4 2.8449(9) 3_675
Au4 Au2 2.8491(7) 3_675
Au4 Au3 2.9039(8) 2_765
Au4 Au6 3.2596(8) 3_675
Au5 C31 2.190(15) .
Au5 C32 2.269(17) .
Au5 Au5 2.8192(9) 3_675
Au5 Au5 2.8192(9) 2_765
Au5 Au3 2.9056(8) 3_675
Au5 Au3 3.0774(8) 2_765
Au5 Au7 3.1916(8) .
Au6 C11 1.973(15) 2_765
Au6 C21 2.202(15) .
Au6 C22 2.236(16) .
Au6 Au3 3.1749(8) 3_675
Au6 Au4 3.2596(8) 2_765
Au7 C31 1.954(15) .
Au7 C21 1.999(18) .
Au7 Au3 3.1518(8) 3_675
C11 C12 1.29(2) .
C11 Au6 1.973(15) 3_675
C12 C13 1.414(19) .
C13 C14 1.3900 .
C13 C18 1.3900 .
C14 C15 1.3900 .
C15 C16 1.3900 .
C16 C17 1.3900 .
C17 C18 1.3900 .
C21 C22 1.26(2) .
C22 C23 1.425(18) .
C23 C24 1.3900 .
C23 C28 1.3900 .
C24 C25 1.3900 .
C25 C26 1.3900 .
C26 C27 1.3900 .
C27 C28 1.3900 .
C31 C32 1.25(2) .
C32 C33 1.475(19) .
C33 C34 1.3900 .
C33 C38 1.3900 .
C34 C35 1.3900 .
C35 C36 1.3900 .
C36 C37 1.3900 .
C37 C38 1.3900 .
C111 C112 1.3901 .
C111 C116 1.3904 .
C111 P1 1.807(7) .
C112 C113 1.3902 .
C113 C114 1.3897 .
C114 C115 1.3902 .
C115 C116 1.3902 .
C121 C126 1.39(3) .
C121 C122 1.40(3) .
C121 P1 1.810(18) .
C122 C123 1.38(3) .
C123 C124 1.35(3) .
C124 C125 1.41(3) .
C125 C126 1.31(3) .
C211 C212 1.3900 .
C211 C216 1.3900 .
C211 P2 1.842(8) .
C212 C213 1.3900 .
C213 C214 1.3900 .
C214 C215 1.3900 .
C215 C216 1.3900 .
C221 C222 1.3892 .
C221 C226 1.3904 .
C221 P2 1.818(7) .
C222 C223 1.3901 .
C223 C224 1.3903 .
C224 C225 1.3901 .
C225 C226 1.3901 .
N1 P2 1.669(15) .
N1 P1 1.698(15) .
P2 Au2 2.307(4) 3_675
Sb1 F12 1.836(9) 2_665
Sb1 F12 1.836(9) 3_565
Sb1 F12 1.836(9) .
Sb1 F11 1.838(9) .
Sb1 F11 1.838(9) 3_565
Sb1 F11 1.838(9) 2_665
Cl1 C1S 1.65(3) .
Cl2 C1S 1.67(3) .
